data_1570022
loop_
_publ_author_name
'Ren, Jing'
'Xu, Junhua'
'Kong, Xiangxiang'
'Li, Jinlong'
'Li, Kaizhi'

_publ_section_title
;
 Coordinating activation strategy enables 1,2-alkylamidation of alkynes.
;
_journal_issue 41
_journal_name_full 'Chemical science'
_journal_page_first 11466
_journal_page_last 11473
_journal_paper_doi 10.1039/d3sc03786j
_journal_volume 14
_journal_year 2023
_chemical_formula_moiety 'C24 H18 Cu N4 O2'
_chemical_formula_sum 'C24 H18 Cu N4 O2'
_chemical_formula_weight 457.96
_space_group_crystal_system monoclinic
_space_group_IT_number 14
_space_group_name_Hall '-P 2yn'
_space_group_name_H-M_alt 'P 1 21/n 1'
_atom_sites_solution_hydrogens geom
_atom_sites_solution_primary dual
_audit_creation_date 2023-09-14
_audit_creation_method
;
Olex2 1.3
(compiled 2020.11.12 svn.r5f609507 for OlexSys, GUI svn.r6408)
;
_audit_update_record
;
2023-09-14 deposited with the CCDC.	2023-09-27 downloaded from the CCDC.
;
_cell_angle_alpha 90
_cell_angle_beta 104.967(6)
_cell_angle_gamma 90
_cell_formula_units_Z 4
_cell_length_a 10.225(2)
_cell_length_b 18.985(4)
_cell_length_c 10.7936(18)
_cell_measurement_reflns_used 9475
_cell_measurement_temperature 286(2)
_cell_measurement_theta_max 27.527
_cell_measurement_theta_min 2.324
_cell_volume 2024.2(7)
_computing_cell_refinement 'SAINT V8.40B (?, 2016)'
_computing_data_reduction 'SAINT V8.40B (?, 2016)'
_computing_molecular_graphics 'Olex2 1.3 (Dolomanov et al., 2009)'
_computing_publication_material 'Olex2 1.3 (Dolomanov et al., 2009)'
_computing_structure_refinement 'SHELXL 2014/7 (Sheldrick, 2015)'
_computing_structure_solution 'SHELXT 2018/2 (Sheldrick, 2018)'
_diffrn_ambient_temperature 286.0
_diffrn_measured_fraction_theta_full 1.000
_diffrn_measured_fraction_theta_max 0.995
_diffrn_measurement_device_type 'Bruker APEX-II CCD'
_diffrn_measurement_method '\f and \w scans'
_diffrn_radiation_type MoK\a
_diffrn_radiation_wavelength 0.71073
_diffrn_reflns_av_R_equivalents 0.0547
_diffrn_reflns_av_unetI/netI 0.0278
_diffrn_reflns_Laue_measured_fraction_full 1.000
_diffrn_reflns_Laue_measured_fraction_max 0.995
_diffrn_reflns_limit_h_max 13
_diffrn_reflns_limit_h_min -13
_diffrn_reflns_limit_k_max 24
_diffrn_reflns_limit_k_min -24
_diffrn_reflns_limit_l_max 14
_diffrn_reflns_limit_l_min -12
_diffrn_reflns_number 44281
_diffrn_reflns_point_group_measured_fraction_full 1.000
_diffrn_reflns_point_group_measured_fraction_max 0.995
_diffrn_reflns_theta_full 25.242
_diffrn_reflns_theta_max 27.603
_diffrn_reflns_theta_min 2.145
_diffrn_source_current 1.4
_diffrn_source_power 0.07
_diffrn_source_voltage 50.0
_diffrn_standards_number 0
_exptl_absorpt_coefficient_mu 1.109
_exptl_absorpt_correction_T_max 0.7456
_exptl_absorpt_correction_T_min 0.6284
_exptl_absorpt_correction_type multi-scan
_exptl_absorpt_process_details
;
SADABS-2016/2 (Bruker,2016/2) was used for absorption correction.
wR2(int) was 0.1184 before and 0.0656 after correction.
The Ratio of minimum to maximum transmission is 0.8428.
The \l/2 correction factor is Not present.
;
_exptl_crystal_colour 'metallic blackish black'
_exptl_crystal_colour_lustre metallic
_exptl_crystal_colour_modifier blackish
_exptl_crystal_colour_primary black
_exptl_crystal_density_diffrn 1.503
_exptl_crystal_description block
_exptl_crystal_F_000 940
_exptl_crystal_size_max 0.26
_exptl_crystal_size_mid 0.19
_exptl_crystal_size_min 0.08
_refine_diff_density_max 0.389
_refine_diff_density_min -0.232
_refine_diff_density_rms 0.064
_refine_ls_extinction_method none
_refine_ls_goodness_of_fit_ref 1.042
_refine_ls_hydrogen_treatment constr
_refine_ls_matrix_type full
_refine_ls_number_parameters 280
_refine_ls_number_reflns 4675
_refine_ls_number_restraints 0
_refine_ls_restrained_S_all 1.042
_refine_ls_R_factor_all 0.0370
_refine_ls_R_factor_gt 0.0298
_refine_ls_shift/su_max 0.003
_refine_ls_shift/su_mean 0.000
_refine_ls_structure_factor_coef Fsqd
_refine_ls_weighting_details 'w=1/[\s^2^(Fo^2^)+(0.0379P)^2^+0.9424P] where P=(Fo^2^+2Fc^2^)/3'
_refine_ls_weighting_scheme calc
_refine_ls_wR_factor_gt 0.0770
_refine_ls_wR_factor_ref 0.0817
_reflns_Friedel_coverage 0.000
_reflns_number_gt 4038
_reflns_number_total 4675
_reflns_threshold_expression 'I > 2\s(I)'
_cod_data_source_file d3sc03786j2.cif
_cod_data_source_block mo_lcm_lkz_2138_200k_0ma_a
_cod_depositor_comments 'Adding full bibliography for 1570022.cif.'
_cod_original_cell_volume 2024.2(6)
_cod_database_code 1570022
_shelx_shelxl_version_number 2014/7
_shelx_space_group_comment
;
The symmetry employed for this shelxl refinement is uniquely defined
by the following loop, which should always be used as a source of
symmetry information in preference to the above space-group names.
They are only intended as comments.
;
_shelx_estimated_absorpt_t_max 0.917
_shelx_estimated_absorpt_t_min 0.761
_olex2_refinement_description
;
1. Fixed Uiso
 At 1.2 times of:
  All C(H) groups
2.a Aromatic/amide H refined with riding coordinates:
 C1(H1), C2(H2), C3(H3), C4(H4), C8(H8), C9(H9), C10(H10), C11(H11), C12(H12),
 C15(H15), C16(H16), C17(H17), C18(H18), C20(H20), C21(H21), C22(H22), C23(H23),
  C24(H24)
;
_olex2_submission_special_instructions 'No special instructions were received'

loop_
_space_group_symop_operation_xyz
'x, y, z'
'-x+1/2, y+1/2, -z+1/2'
'-x, -y, -z'
'x-1/2, -y-1/2, z-1/2'

loop_
_atom_site_label
_atom_site_type_symbol
_atom_site_fract_x
_atom_site_fract_y
_atom_site_fract_z
_atom_site_U_iso_or_equiv
_atom_site_adp_type
_atom_site_occupancy
_atom_site_site_symmetry_order
_atom_site_calc_flag
_atom_site_refinement_flags_posn
_atom_site_refinement_flags_adp
_atom_site_refinement_flags_occupancy
_atom_site_disorder_assembly
_atom_site_disorder_group
Cu1 Cu 0.56191(2) 0.65589(2) 0.29261(2) 0.02867(8) Uani 1 1 d . . . . .
O1 O 0.61460(15) 0.85192(6) 0.43766(14) 0.0412(3) Uani 1 1 d . . . . .
O2 O 0.48297(16) 0.45548(7) 0.18134(15) 0.0447(3) Uani 1 1 d . . . . .
N1 N 0.39918(15) 0.71677(7) 0.27527(14) 0.0292(3) Uani 1 1 d . . . . .
N2 N 0.65638(15) 0.73817(7) 0.37750(14) 0.0307(3) Uani 1 1 d . . . . .
N3 N 0.47637(15) 0.56468(7) 0.27667(15) 0.0320(3) Uani 1 1 d . . . . .
N4 N 0.69652(15) 0.60513(7) 0.21699(14) 0.0295(3) Uani 1 1 d . . . . .
C1 C 0.27020(19) 0.70272(10) 0.21473(18) 0.0346(4) Uani 1 1 d . . . . .
H1 H 0.2481 0.6584 0.1789 0.042 Uiso 1 1 calc R U . . .
C2 C 0.1689(2) 0.75250(11) 0.2040(2) 0.0390(4) Uani 1 1 d . . . . .
H2 H 0.0798 0.7416 0.1617 0.047 Uiso 1 1 calc R U . . .
C3 C 0.2015(2) 0.81844(11) 0.25694(19) 0.0392(4) Uani 1 1 d . . . . .
H3 H 0.1350 0.8526 0.2510 0.047 Uiso 1 1 calc R U . . .
C4 C 0.3349(2) 0.83279(10) 0.31885(18) 0.0361(4) Uani 1 1 d . . . . .
H4 H 0.3592 0.8767 0.3558 0.043 Uiso 1 1 calc R U . . .
C5 C 0.43160(19) 0.78125(9) 0.32537(16) 0.0304(4) Uani 1 1 d . . . . .
C6 C 0.57954(19) 0.79432(9) 0.38600(17) 0.0310(4) Uani 1 1 d . . . . .
C7 C 0.79802(18) 0.74047(9) 0.43134(16) 0.0295(3) Uani 1 1 d . . . . .
C8 C 0.86128(19) 0.68172(9) 0.49719(17) 0.0321(4) Uani 1 1 d . . . . .
H8 H 0.8096 0.6430 0.5079 0.039 Uiso 1 1 calc R U . . .
C9 C 1.0005(2) 0.68020(11) 0.5471(2) 0.0395(4) Uani 1 1 d . . . . .
H9 H 1.0417 0.6404 0.5904 0.047 Uiso 1 1 calc R U . . .
C10 C 1.0784(2) 0.73794(12) 0.5325(2) 0.0443(5) Uani 1 1 d . . . . .
H10 H 1.1718 0.7371 0.5662 0.053 Uiso 1 1 calc R U . . .
C11 C 1.0160(2) 0.79665(11) 0.4678(2) 0.0422(5) Uani 1 1 d . . . . .
H11 H 1.0678 0.8357 0.4591 0.051 Uiso 1 1 calc R U . . .
C12 C 0.8778(2) 0.79802(10) 0.41586(18) 0.0355(4) Uani 1 1 d . . . . .
H12 H 0.8375 0.8374 0.3704 0.043 Uiso 1 1 calc R U . . .
C13 C 0.52450(19) 0.51591(9) 0.20982(17) 0.0326(4) Uani 1 1 d . . . . .
C14 C 0.65062(18) 0.54059(9) 0.17512(16) 0.0298(4) Uani 1 1 d . . . . .
C15 C 0.81194(19) 0.62798(10) 0.19485(18) 0.0338(4) Uani 1 1 d . . . . .
H15 H 0.8426 0.6729 0.2224 0.041 Uiso 1 1 calc R U . . .
C16 C 0.8876(2) 0.58730(11) 0.13238(19) 0.0386(4) Uani 1 1 d . . . . .
H16 H 0.9683 0.6042 0.1192 0.046 Uiso 1 1 calc R U . . .
C17 C 0.8406(2) 0.52123(10) 0.0903(2) 0.0418(5) Uani 1 1 d . . . . .
H17 H 0.8898 0.4926 0.0488 0.050 Uiso 1 1 calc R U . . .
C18 C 0.7197(2) 0.49793(10) 0.11013(19) 0.0382(4) Uani 1 1 d . . . . .
H18 H 0.6852 0.4540 0.0801 0.046 Uiso 1 1 calc R U . . .
C19 C 0.37476(18) 0.54836(9) 0.33951(18) 0.0318(4) Uani 1 1 d . . . . .
C20 C 0.3891(2) 0.57527(10) 0.46207(19) 0.0381(4) Uani 1 1 d . . . . .
H20 H 0.4646 0.6024 0.4998 0.046 Uiso 1 1 calc R U . . .
C21 C 0.2931(2) 0.56251(12) 0.5287(2) 0.0466(5) Uani 1 1 d . . . . .
H21 H 0.3036 0.5815 0.6101 0.056 Uiso 1 1 calc R U . . .
C22 C 0.1818(2) 0.52156(12) 0.4746(3) 0.0518(6) Uani 1 1 d . . . . .
H22 H 0.1180 0.5119 0.5200 0.062 Uiso 1 1 calc R U . . .
C23 C 0.1657(2) 0.49492(12) 0.3527(2) 0.0494(5) Uani 1 1 d . . . . .
H23 H 0.0899 0.4678 0.3158 0.059 Uiso 1 1 calc R U . . .
C24 C 0.2608(2) 0.50804(10) 0.2845(2) 0.0402(4) Uani 1 1 d . . . . .
H24 H 0.2486 0.4900 0.2022 0.048 Uiso 1 1 calc R U . . .

loop_
_atom_site_aniso_label
_atom_site_aniso_U_11
_atom_site_aniso_U_22
_atom_site_aniso_U_33
_atom_site_aniso_U_23
_atom_site_aniso_U_13
_atom_site_aniso_U_12
Cu1 0.03059(12) 0.01697(11) 0.03925(13) -0.00279(8) 0.01044(9) -0.00040(8)
O1 0.0495(8) 0.0203(6) 0.0512(8) -0.0072(5) 0.0086(7) 0.0008(5)
O2 0.0534(9) 0.0245(7) 0.0583(9) -0.0112(6) 0.0185(7) -0.0104(6)
N1 0.0328(8) 0.0225(7) 0.0332(7) 0.0019(5) 0.0103(6) 0.0021(6)
N2 0.0363(8) 0.0188(7) 0.0360(8) -0.0029(5) 0.0077(6) -0.0001(6)
N3 0.0351(8) 0.0214(7) 0.0409(8) -0.0010(6) 0.0119(7) -0.0024(6)
N4 0.0344(8) 0.0208(7) 0.0340(7) -0.0005(5) 0.0100(6) 0.0015(6)
C1 0.0359(10) 0.0288(9) 0.0399(10) 0.0022(7) 0.0111(8) 0.0009(7)
C2 0.0337(10) 0.0419(11) 0.0433(10) 0.0059(8) 0.0133(8) 0.0047(8)
C3 0.0449(11) 0.0354(10) 0.0416(10) 0.0064(8) 0.0188(9) 0.0137(8)
C4 0.0484(11) 0.0271(9) 0.0349(9) 0.0011(7) 0.0142(8) 0.0091(8)
C5 0.0409(10) 0.0230(8) 0.0291(8) 0.0025(6) 0.0121(7) 0.0038(7)
C6 0.0406(10) 0.0210(8) 0.0316(8) 0.0013(6) 0.0100(7) 0.0023(7)
C7 0.0348(9) 0.0230(8) 0.0315(8) -0.0052(6) 0.0102(7) -0.0024(7)
C8 0.0367(9) 0.0248(8) 0.0360(9) -0.0022(7) 0.0113(7) -0.0009(7)
C9 0.0395(10) 0.0367(10) 0.0421(10) -0.0020(8) 0.0100(8) 0.0056(8)
C10 0.0335(10) 0.0520(12) 0.0490(12) -0.0099(9) 0.0137(9) -0.0061(9)
C11 0.0461(11) 0.0398(11) 0.0460(11) -0.0085(8) 0.0214(9) -0.0148(9)
C12 0.0468(11) 0.0251(8) 0.0370(9) -0.0014(7) 0.0151(8) -0.0050(7)
C13 0.0393(10) 0.0221(8) 0.0350(9) -0.0018(7) 0.0069(7) -0.0017(7)
C14 0.0373(9) 0.0208(8) 0.0299(8) 0.0005(6) 0.0060(7) 0.0018(7)
C15 0.0363(10) 0.0261(9) 0.0397(10) -0.0007(7) 0.0109(8) -0.0005(7)
C16 0.0393(10) 0.0377(10) 0.0423(10) 0.0015(8) 0.0168(8) 0.0019(8)
C17 0.0531(12) 0.0328(10) 0.0448(11) -0.0008(8) 0.0224(9) 0.0103(9)
C18 0.0521(12) 0.0244(9) 0.0402(10) -0.0037(7) 0.0156(9) 0.0017(8)
C19 0.0321(9) 0.0212(8) 0.0418(10) 0.0046(7) 0.0088(7) 0.0014(7)
C20 0.0358(10) 0.0340(10) 0.0434(10) 0.0017(8) 0.0080(8) 0.0009(8)
C21 0.0494(12) 0.0459(12) 0.0482(12) 0.0053(9) 0.0192(10) 0.0087(10)
C22 0.0455(12) 0.0434(12) 0.0756(16) 0.0114(11) 0.0318(11) 0.0058(9)
C23 0.0351(10) 0.0371(11) 0.0756(16) 0.0050(10) 0.0138(10) -0.0062(8)
C24 0.0390(10) 0.0290(9) 0.0511(11) -0.0002(8) 0.0091(9) -0.0039(8)

loop_
_atom_type_symbol
_atom_type_description
_atom_type_scat_dispersion_real
_atom_type_scat_dispersion_imag
_atom_type_scat_source
C C 0.0033 0.0016 'International Tables Vol C Tables 4.2.6.8 and 6.1.1.4'
H H 0.0000 0.0000 'International Tables Vol C Tables 4.2.6.8 and 6.1.1.4'
Cu Cu 0.3201 1.2651 'International Tables Vol C Tables 4.2.6.8 and 6.1.1.4'
N N 0.0061 0.0033 'International Tables Vol C Tables 4.2.6.8 and 6.1.1.4'
O O 0.0106 0.0060 'International Tables Vol C Tables 4.2.6.8 and 6.1.1.4'

loop_
_geom_angle_atom_site_label_1
_geom_angle_atom_site_label_2
_geom_angle_atom_site_label_3
_geom_angle
_geom_angle_site_symmetry_1
_geom_angle_site_symmetry_3
_geom_angle_publ_flag
N1 Cu1 N4 151.48(6) . . ?
N2 Cu1 N1 83.06(6) . . ?
N2 Cu1 N4 105.52(6) . . ?
N3 Cu1 N1 99.43(6) . . ?
N3 Cu1 N2 157.76(7) . . ?
N3 Cu1 N4 82.88(6) . . ?
C1 N1 Cu1 128.54(12) . . ?
C1 N1 C5 119.15(15) . . ?
C5 N1 Cu1 112.13(12) . . ?
C6 N2 Cu1 116.34(12) . . ?
C6 N2 C7 120.19(15) . . ?
C7 N2 Cu1 123.46(11) . . ?
C13 N3 Cu1 116.52(12) . . ?
C13 N3 C19 121.55(15) . . ?
C19 N3 Cu1 121.78(12) . . ?
C14 N4 Cu1 110.80(12) . . ?
C15 N4 Cu1 130.09(12) . . ?
C15 N4 C14 118.86(16) . . ?
N1 C1 H1 119.1 . . ?
N1 C1 C2 121.75(18) . . ?
C2 C1 H1 119.1 . . ?
C1 C2 H2 120.4 . . ?
C3 C2 C1 119.23(19) . . ?
C3 C2 H2 120.4 . . ?
C2 C3 H3 120.6 . . ?
C2 C3 C4 118.81(18) . . ?
C4 C3 H3 120.6 . . ?
C3 C4 H4 120.3 . . ?
C5 C4 C3 119.32(18) . . ?
C5 C4 H4 120.3 . . ?
N1 C5 C4 121.72(18) . . ?
N1 C5 C6 116.14(15) . . ?
C4 C5 C6 122.12(16) . . ?
O1 C6 N2 128.77(18) . . ?
O1 C6 C5 118.89(16) . . ?
N2 C6 C5 112.32(15) . . ?
C8 C7 N2 118.51(15) . . ?
C8 C7 C12 118.62(17) . . ?
C12 C7 N2 122.80(16) . . ?
C7 C8 H8 119.6 . . ?
C9 C8 C7 120.75(18) . . ?
C9 C8 H8 119.6 . . ?
C8 C9 H9 119.9 . . ?
C8 C9 C10 120.10(19) . . ?
C10 C9 H9 119.9 . . ?
C9 C10 H10 120.3 . . ?
C11 C10 C9 119.4(2) . . ?
C11 C10 H10 120.3 . . ?
C10 C11 H11 119.6 . . ?
C12 C11 C10 120.75(18) . . ?
C12 C11 H11 119.6 . . ?
C7 C12 H12 119.8 . . ?
C11 C12 C7 120.31(18) . . ?
C11 C12 H12 119.8 . . ?
O2 C13 N3 128.64(18) . . ?
O2 C13 C14 119.24(17) . . ?
N3 C13 C14 112.02(15) . . ?
N4 C14 C13 116.45(15) . . ?
N4 C14 C18 121.65(17) . . ?
C18 C14 C13 121.80(16) . . ?
N4 C15 H15 118.8 . . ?
N4 C15 C16 122.44(17) . . ?
C16 C15 H15 118.8 . . ?
C15 C16 H16 120.8 . . ?
C17 C16 C15 118.47(19) . . ?
C17 C16 H16 120.8 . . ?
C16 C17 H17 120.3 . . ?
C16 C17 C18 119.38(18) . . ?
C18 C17 H17 120.3 . . ?
C14 C18 C17 119.16(18) . . ?
C14 C18 H18 120.4 . . ?
C17 C18 H18 120.4 . . ?
C20 C19 N3 117.79(16) . . ?
C20 C19 C24 118.61(18) . . ?
C24 C19 N3 123.59(18) . . ?
C19 C20 H20 119.4 . . ?
C21 C20 C19 121.18(19) . . ?
C21 C20 H20 119.4 . . ?
C20 C21 H21 120.1 . . ?
C22 C21 C20 119.9(2) . . ?
C22 C21 H21 120.1 . . ?
C21 C22 H22 120.2 . . ?
C21 C22 C23 119.6(2) . . ?
C23 C22 H22 120.2 . . ?
C22 C23 H23 119.6 . . ?
C22 C23 C24 120.9(2) . . ?
C24 C23 H23 119.6 . . ?
C19 C24 H24 120.1 . . ?
C23 C24 C19 119.8(2) . . ?
C23 C24 H24 120.1 . . ?

loop_
_geom_bond_atom_site_label_1
_geom_bond_atom_site_label_2
_geom_bond_distance
_geom_bond_site_symmetry_2
_geom_bond_publ_flag
Cu1 N1 1.9947(15) . ?
Cu1 N2 1.9380(15) . ?
Cu1 N3 1.9275(15) . ?
Cu1 N4 2.0172(15) . ?
O1 C6 1.238(2) . ?
O2 C13 1.234(2) . ?
N1 C1 1.339(2) . ?
N1 C5 1.345(2) . ?
N2 C6 1.341(2) . ?
N2 C7 1.415(2) . ?
N3 C13 1.343(2) . ?
N3 C19 1.414(2) . ?
N4 C14 1.348(2) . ?
N4 C15 1.336(2) . ?
C1 H1 0.9300 . ?
C1 C2 1.385(3) . ?
C2 H2 0.9300 . ?
C2 C3 1.381(3) . ?
C3 H3 0.9300 . ?
C3 C4 1.382(3) . ?
C4 H4 0.9300 . ?
C4 C5 1.380(2) . ?
C5 C6 1.505(3) . ?
C7 C8 1.389(2) . ?
C7 C12 1.399(2) . ?
C8 H8 0.9300 . ?
C8 C9 1.386(3) . ?
C9 H9 0.9300 . ?
C9 C10 1.388(3) . ?
C10 H10 0.9300 . ?
C10 C11 1.381(3) . ?
C11 H11 0.9300 . ?
C11 C12 1.379(3) . ?
C12 H12 0.9300 . ?
C13 C14 1.507(3) . ?
C14 C18 1.379(3) . ?
C15 H15 0.9300 . ?
C15 C16 1.385(3) . ?
C16 H16 0.9300 . ?
C16 C17 1.378(3) . ?
C17 H17 0.9300 . ?
C17 C18 1.381(3) . ?
C18 H18 0.9300 . ?
C19 C20 1.390(3) . ?
C19 C24 1.393(3) . ?
C20 H20 0.9300 . ?
C20 C21 1.380(3) . ?
C21 H21 0.9300 . ?
C21 C22 1.377(3) . ?
C22 H22 0.9300 . ?
C22 C23 1.379(4) . ?
C23 H23 0.9300 . ?
C23 C24 1.386(3) . ?
C24 H24 0.9300 . ?

loop_
_geom_torsion_atom_site_label_1
_geom_torsion_atom_site_label_2
_geom_torsion_atom_site_label_3
_geom_torsion_atom_site_label_4
_geom_torsion
_geom_torsion_site_symmetry_1
_geom_torsion_site_symmetry_2
_geom_torsion_site_symmetry_3
_geom_torsion_site_symmetry_4
_geom_torsion_publ_flag
Cu1 N1 C1 C2 -175.78(14) . . . . ?
Cu1 N1 C5 C4 177.25(14) . . . . ?
Cu1 N1 C5 C6 -1.38(19) . . . . ?
Cu1 N2 C6 O1 178.14(16) . . . . ?
Cu1 N2 C6 C5 -0.27(19) . . . . ?
Cu1 N2 C7 C8 -40.3(2) . . . . ?
Cu1 N2 C7 C12 136.55(15) . . . . ?
Cu1 N3 C13 O2 -176.21(16) . . . . ?
Cu1 N3 C13 C14 7.7(2) . . . . ?
Cu1 N3 C19 C20 -37.8(2) . . . . ?
Cu1 N3 C19 C24 141.08(15) . . . . ?
Cu1 N4 C14 C13 -8.82(18) . . . . ?
Cu1 N4 C14 C18 174.65(14) . . . . ?
Cu1 N4 C15 C16 -174.77(14) . . . . ?
O2 C13 C14 N4 -175.26(17) . . . . ?
O2 C13 C14 C18 1.3(3) . . . . ?
N1 C1 C2 C3 0.1(3) . . . . ?
N1 C5 C6 O1 -177.46(16) . . . . ?
N1 C5 C6 N2 1.1(2) . . . . ?
N2 C7 C8 C9 177.29(17) . . . . ?
N2 C7 C12 C11 -178.34(17) . . . . ?
N3 C13 C14 N4 1.3(2) . . . . ?
N3 C13 C14 C18 177.78(17) . . . . ?
N3 C19 C20 C21 179.04(18) . . . . ?
N3 C19 C24 C23 -179.62(18) . . . . ?
N4 C14 C18 C17 1.6(3) . . . . ?
N4 C15 C16 C17 0.9(3) . . . . ?
C1 N1 C5 C4 1.7(3) . . . . ?
C1 N1 C5 C6 -176.97(15) . . . . ?
C1 C2 C3 C4 0.2(3) . . . . ?
C2 C3 C4 C5 0.5(3) . . . . ?
C3 C4 C5 N1 -1.4(3) . . . . ?
C3 C4 C5 C6 177.15(17) . . . . ?
C4 C5 C6 O1 3.9(3) . . . . ?
C4 C5 C6 N2 -177.50(17) . . . . ?
C5 N1 C1 C2 -1.0(3) . . . . ?
C6 N2 C7 C8 138.23(17) . . . . ?
C6 N2 C7 C12 -44.9(2) . . . . ?
C7 N2 C6 O1 -0.5(3) . . . . ?
C7 N2 C6 C5 -178.92(15) . . . . ?
C7 C8 C9 C10 0.5(3) . . . . ?
C8 C7 C12 C11 -1.5(3) . . . . ?
C8 C9 C10 C11 -0.2(3) . . . . ?
C9 C10 C11 C12 -1.0(3) . . . . ?
C10 C11 C12 C7 1.8(3) . . . . ?
C12 C7 C8 C9 0.3(3) . . . . ?
C13 N3 C19 C20 137.70(18) . . . . ?
C13 N3 C19 C24 -43.4(3) . . . . ?
C13 C14 C18 C17 -174.71(18) . . . . ?
C14 N4 C15 C16 -1.2(3) . . . . ?
C15 N4 C14 C13 176.42(16) . . . . ?
C15 N4 C14 C18 -0.1(3) . . . . ?
C15 C16 C17 C18 0.7(3) . . . . ?
C16 C17 C18 C14 -1.9(3) . . . . ?
C19 N3 C13 O2 8.1(3) . . . . ?
C19 N3 C13 C14 -168.02(16) . . . . ?
C19 C20 C21 C22 1.0(3) . . . . ?
C20 C19 C24 C23 -0.8(3) . . . . ?
C20 C21 C22 C23 -1.5(3) . . . . ?
C21 C22 C23 C24 0.8(3) . . . . ?
C22 C23 C24 C19 0.3(3) . . . . ?
C24 C19 C20 C21 0.1(3) . . . . ?
